data_7034750
loop_
_publ_author_name
'Azizpoor Fard, Mahmood'
'Willans, Mathew J.'
'Khalili Najafabadi, Bahareh'
'Levchenko, Tetyana I.'
'Corrigan, John F.'

_publ_section_title
;
 Polydentate chalcogen reagents for the facile preparation of Pd2 and Pd4
 complexes.
;
_journal_issue 17
_journal_name_full 'Dalton transactions (Cambridge, England : 2003)'
_journal_page_first 8267
_journal_page_last 8277
_journal_paper_doi 10.1039/c5dt00197h
_journal_volume 44
_journal_year 2015
_chemical_formula_sum 'C124 H120 Br3 Cl19 P8 Pd4 S4'
_chemical_formula_weight 3325.08
_chemical_name_systematic
; 
 ? 
;
_space_group_IT_number 61
_symmetry_cell_setting orthorhombic
_symmetry_space_group_name_Hall '-P 2ac 2ab'
_symmetry_space_group_name_H-M 'P b c a'
_atom_sites_solution_hydrogens geom
_atom_sites_solution_primary direct
_atom_sites_solution_secondary difmap
_audit_creation_method SHELXL-97
_audit_update_record
;
2015-01-12 deposited with the CCDC.
2015-03-24 downloaded from the CCDC.
;
_cell_angle_alpha 90.00
_cell_angle_beta 90.00
_cell_angle_gamma 90.00
_cell_formula_units_Z 4
_cell_length_a 17.875(7)
_cell_length_b 26.862(10)
_cell_length_c 26.933(11)
_cell_measurement_reflns_used 9738
_cell_measurement_temperature 110(2)
_cell_measurement_theta_max 24.96
_cell_measurement_theta_min 2.65
_cell_volume 12932(9)
_computing_cell_refinement 'Bruker SMART'
_computing_data_collection 'Bruker SMART'
_computing_data_reduction 'Bruker SAINT'
_computing_molecular_graphics 'Bruker SHELXTL'
_computing_publication_material 'Bruker SHELXTL'
_computing_structure_refinement 'SHELXL-97 (Sheldrick, 1997)'
_computing_structure_solution 'SHELXS-97 (Sheldrick, 1990)'
_diffrn_ambient_temperature 110(2)
_diffrn_measured_fraction_theta_full 0.994
_diffrn_measured_fraction_theta_max 0.994
_diffrn_measurement_device_type 'CCD area detector'
_diffrn_measurement_method 'phi and omega scans'
_diffrn_radiation_monochromator graphite
_diffrn_radiation_source 'fine-focus sealed tube'
_diffrn_radiation_type MoK\a
_diffrn_radiation_wavelength 0.71073
_diffrn_reflns_av_R_equivalents 0.0698
_diffrn_reflns_av_sigmaI/netI 0.0320
_diffrn_reflns_limit_h_max 21
_diffrn_reflns_limit_h_min -21
_diffrn_reflns_limit_k_max 31
_diffrn_reflns_limit_k_min -31
_diffrn_reflns_limit_l_max 32
_diffrn_reflns_limit_l_min -32
_diffrn_reflns_number 213930
_diffrn_reflns_theta_full 25.10
_diffrn_reflns_theta_max 25.10
_diffrn_reflns_theta_min 1.51
_exptl_absorpt_coefficient_mu 2.080
_exptl_absorpt_correction_T_max 0.7452
_exptl_absorpt_correction_T_min 0.6374
_exptl_absorpt_correction_type multi-scan
_exptl_absorpt_process_details SAD-ABS
_exptl_crystal_colour colourless
_exptl_crystal_density_diffrn 1.708
_exptl_crystal_density_method 'not measured'
_exptl_crystal_description prism
_exptl_crystal_F_000 6640
_exptl_crystal_size_max 0.193
_exptl_crystal_size_mid 0.184
_exptl_crystal_size_min 0.094
_refine_diff_density_max 1.890
_refine_diff_density_min -1.631
_refine_diff_density_rms 0.264
_refine_ls_extinction_method none
_refine_ls_goodness_of_fit_ref 1.119
_refine_ls_hydrogen_treatment mixed
_refine_ls_matrix_type full
_refine_ls_number_parameters 793
_refine_ls_number_reflns 11459
_refine_ls_number_restraints 45
_refine_ls_restrained_S_all 1.117
_refine_ls_R_factor_all 0.0952
_refine_ls_R_factor_gt 0.0670
_refine_ls_shift/su_max 0.000
_refine_ls_shift/su_mean 0.000
_refine_ls_structure_factor_coef Fsqd
_refine_ls_weighting_details 'calc w=1/[\s^2^(Fo^2^)+(0.1046P)^2^+122.3666P] where P=(Fo^2^+2Fc^2^)/3'
_refine_ls_weighting_scheme calc
_refine_ls_wR_factor_gt 0.1846
_refine_ls_wR_factor_ref 0.2191
_reflns_number_gt 8783
_reflns_number_total 11459
_reflns_threshold_expression >2sigma(I)
_cod_data_source_file c5dt00197h2.cif
_cod_data_source_block b14217_0m[3]X4
_cod_depositor_comments
;
The following automatic conversions were performed:

'_symmetry_cell_setting' value 'Orthorhombic' changed to
'orthorhombic' according to
/usr/data/users/saulius/crontab/automatic-downloads/rss-feeds/RSC/lib/dictionaries/cif_core.dic
dictionary named 'cif_core.dic' version 2.4.2 from 2011-04-26.

Automatic conversion script
Id: cif_fix_values 3143 2015-03-26 13:38:13Z robertas 

 Adding full bibliography for 7034748--7034750.cif.
;
_cod_original_cell_volume 12932(8)
_cod_original_sg_symbol_H-M Pbca
_cod_database_code 7034750

loop_
_symmetry_equiv_pos_as_xyz
'x, y, z'
'-x+1/2, -y, z+1/2'
'-x, y+1/2, -z+1/2'
'x+1/2, -y+1/2, -z'
'-x, -y, -z'
'x-1/2, y, -z-1/2'
'x, -y-1/2, z-1/2'
'-x-1/2, y-1/2, z'

loop_
_atom_site_label
_atom_site_type_symbol
_atom_site_fract_x
_atom_site_fract_y
_atom_site_fract_z
_atom_site_U_iso_or_equiv
_atom_site_adp_type
_atom_site_occupancy
_atom_site_symmetry_multiplicity
_atom_site_calc_flag
_atom_site_refinement_flags
_atom_site_disorder_assembly
_atom_site_disorder_group
Pd1 Pd 0.11183(3) 0.10066(2) 0.08786(2) 0.02764(19) Uani 1 1 d . A .
Pd2 Pd -0.04304(3) 0.14635(2) 0.12441(2) 0.02616(18) Uani 1 1 d . . .
S1 S 0.01652(11) 0.14444(8) 0.04505(8) 0.0288(5) Uani 1 1 d . . .
S2 S 0.01438(11) 0.06704(8) 0.13640(7) 0.0273(4) Uani 1 1 d . . .
P1 P 0.20410(12) 0.13987(9) 0.04304(10) 0.0361(5) Uani 1 1 d . . .
P2 P 0.20027(12) 0.06064(8) 0.13493(9) 0.0312(5) Uani 1 1 d . . .
P3 P -0.09727(12) 0.14238(8) 0.20093(8) 0.0285(5) Uani 1 1 d . . .
P4 P -0.09913(12) 0.22087(8) 0.10603(9) 0.0300(5) Uani 1 1 d . . .
C1 C -0.0238(4) 0.0497(3) 0.0082(3) 0.0283(18) Uani 1 1 d . . .
C2 C -0.0227(4) 0.0148(3) 0.0474(3) 0.0273(17) Uani 1 1 d . . .
C3 C 0.0010(4) -0.0336(3) 0.0385(3) 0.0285(18) Uani 1 1 d . . .
H3 H 0.0017 -0.0566 0.0654 0.034 Uiso 1 1 calc R . .
C4 C -0.0503(4) 0.1012(3) 0.0143(3) 0.0307(18) Uani 1 1 d . . .
H4A H -0.0971 0.1006 0.0339 0.037 Uiso 1 1 calc R . .
H4B H -0.0626 0.1148 -0.0189 0.037 Uiso 1 1 calc R . .
C5 C -0.0499(5) 0.0293(3) 0.0985(3) 0.0320(19) Uani 1 1 d . . .
H5A H -0.0615 -0.0016 0.1171 0.038 Uiso 1 1 calc R . .
H5B H -0.0973 0.0480 0.0947 0.038 Uiso 1 1 calc R . .
C6 C 0.2890(5) 0.1547(4) 0.0758(4) 0.046(2) Uani 1 1 d . A .
H6A H 0.3249 0.1686 0.0515 0.055 Uiso 1 1 calc R . .
H6B H 0.2775 0.1813 0.1000 0.055 Uiso 1 1 calc R . .
C7 C 0.3277(5) 0.1129(4) 0.1034(4) 0.048(3) Uani 1 1 d . . .
H7A H 0.3348 0.0845 0.0806 0.057 Uiso 1 1 calc R A .
H7B H 0.3779 0.1244 0.1140 0.057 Uiso 1 1 calc R . .
C8 C 0.2851(5) 0.0955(4) 0.1485(4) 0.041(2) Uani 1 1 d . A .
H8A H 0.2715 0.1249 0.1687 0.049 Uiso 1 1 calc R . .
H8B H 0.3185 0.0743 0.1688 0.049 Uiso 1 1 calc R . .
C9 C -0.1917(5) 0.1677(3) 0.2047(3) 0.0295(18) Uani 1 1 d . . .
H9A H -0.2253 0.1473 0.1837 0.035 Uiso 1 1 calc R . .
H9B H -0.2095 0.1650 0.2394 0.035 Uiso 1 1 calc R . .
C10 C -0.1972(5) 0.2228(3) 0.1879(3) 0.0336(19) Uani 1 1 d . . .
H10A H -0.2450 0.2370 0.1999 0.040 Uiso 1 1 calc R . .
H10B H -0.1559 0.2420 0.2032 0.040 Uiso 1 1 calc R . .
C11 C -0.1932(5) 0.2283(3) 0.1314(3) 0.034(2) Uani 1 1 d . . .
H11A H -0.2123 0.2616 0.1221 0.041 Uiso 1 1 calc R . .
H11B H -0.2265 0.2032 0.1160 0.041 Uiso 1 1 calc R . .
C12 C 0.2309(5) 0.1035(4) -0.0125(4) 0.044(6) Uani 0.70 1 d PG A 1
C13 C 0.1752(4) 0.0864(4) -0.0443(4) 0.048(4) Uani 0.70 1 d PG A 1
H13 H 0.1244 0.0945 -0.0380 0.057 Uiso 0.70 1 calc PR A 1
C14 C 0.1940(5) 0.0575(4) -0.0853(4) 0.066(5) Uani 0.70 1 d PG A 1
H14 H 0.1559 0.0459 -0.1070 0.079 Uiso 0.70 1 calc PR A 1
C15 C 0.2684(6) 0.0457(4) -0.0945(4) 0.066(6) Uani 0.70 1 d PG A 1
H15 H 0.2812 0.0260 -0.1225 0.079 Uiso 0.70 1 calc PR A 1
C16 C 0.3241(5) 0.0628(5) -0.0627(4) 0.059(5) Uani 0.70 1 d PG A 1
H16 H 0.3749 0.0547 -0.0690 0.071 Uiso 0.70 1 calc PR A 1
C17 C 0.3054(5) 0.0916(5) -0.0217(4) 0.055(5) Uani 0.70 1 d PG A 1
H17 H 0.3434 0.1033 0.0000 0.066 Uiso 0.70 1 calc PR A 1
C12A C 0.2364(15) 0.1019(8) -0.0032(10) 0.029(10) Uiso 0.30 1 d PG A 2
C13A C 0.1941(12) 0.0604(9) -0.0160(10) 0.045(8) Uiso 0.30 1 d PG A 2
H13A H 0.1486 0.0537 0.0009 0.054 Uiso 0.30 1 calc PR A 2
C14A C 0.2185(15) 0.0287(8) -0.0534(10) 0.066(11) Uiso 0.30 1 d PG A 2
H14A H 0.1896 0.0004 -0.0622 0.079 Uiso 0.30 1 calc PR A 2
C15A C 0.2852(18) 0.0386(11) -0.0781(10) 0.046(11) Uiso 0.30 1 d PG A 2
H15A H 0.3018 0.0169 -0.1037 0.055 Uiso 0.30 1 calc PR A 2
C16A C 0.3275(15) 0.0801(12) -0.0654(12) 0.14(4) Uiso 0.30 1 d PG A 2
H16A H 0.3730 0.0868 -0.0822 0.170 Uiso 0.30 1 calc PR A 2
C17A C 0.3031(15) 0.1117(9) -0.0279(12) 0.039(10) Uiso 0.30 1 d PG A 2
H17A H 0.3320 0.1401 -0.0192 0.047 Uiso 0.30 1 calc PR A 2
C18 C 0.1752(5) 0.2000(4) 0.0191(4) 0.039(2) Uani 1 1 d . A .
C19 C 0.1726(5) 0.2102(4) -0.0311(4) 0.046(2) Uani 1 1 d . . .
H19 H 0.1853 0.1853 -0.0546 0.055 Uiso 1 1 calc R A .
C20 C 0.1511(5) 0.2574(4) -0.0468(4) 0.047(2) Uani 1 1 d . A .
H20 H 0.1493 0.2645 -0.0814 0.056 Uiso 1 1 calc R . .
C21 C 0.1326(5) 0.2938(4) -0.0136(5) 0.050(3) Uani 1 1 d . . .
H21 H 0.1187 0.3260 -0.0250 0.061 Uiso 1 1 calc R A .
C22 C 0.1341(5) 0.2834(4) 0.0369(4) 0.046(2) Uani 1 1 d . A .
H22 H 0.1204 0.3084 0.0602 0.055 Uiso 1 1 calc R . .
C23 C 0.1553(5) 0.2371(3) 0.0531(4) 0.040(2) Uani 1 1 d . . .
H23 H 0.1566 0.2301 0.0877 0.048 Uiso 1 1 calc R A .
C24 C 0.2317(5) 0.0047(3) 0.1031(4) 0.037(2) Uani 1 1 d . A .
C25 C 0.1956(5) -0.0100(5) 0.0590(5) 0.072(4) Uani 1 1 d . . .
H25 H 0.1516 0.0067 0.0485 0.086 Uiso 1 1 calc R A .
C26 C 0.2235(7) -0.0482(5) 0.0313(6) 0.080(5) Uani 1 1 d . A .
H26 H 0.2006 -0.0570 0.0008 0.096 Uiso 1 1 calc R . .
C27 C 0.2860(6) -0.0742(4) 0.0484(5) 0.053(3) Uani 1 1 d . . .
H27 H 0.3028 -0.1027 0.0307 0.063 Uiso 1 1 calc R A .
C28 C 0.3219(7) -0.0600(4) 0.0882(4) 0.060(3) Uani 1 1 d . A .
H28 H 0.3662 -0.0769 0.0980 0.072 Uiso 1 1 calc R . .
C29 C 0.2949(6) -0.0195(4) 0.1170(4) 0.055(3) Uani 1 1 d . . .
H29 H 0.3211 -0.0094 0.1459 0.065 Uiso 1 1 calc R A .
C30 C 0.1703(5) 0.0421(4) 0.1967(3) 0.038(2) Uani 1 1 d . A .
C31 C 0.1520(5) -0.0069(4) 0.2081(4) 0.044(2) Uani 1 1 d . . .
H31 H 0.1537 -0.0321 0.1834 0.053 Uiso 1 1 calc R A .
C32 C 0.1310(6) -0.0182(5) 0.2567(5) 0.063(3) Uani 1 1 d . A .
H32 H 0.1180 -0.0515 0.2649 0.075 Uiso 1 1 calc R . .
C33 C 0.1287(6) 0.0183(6) 0.2932(4) 0.064(4) Uani 1 1 d . . .
H33 H 0.1155 0.0099 0.3264 0.077 Uiso 1 1 calc R A .
C34 C 0.1454(6) 0.0661(6) 0.2811(4) 0.062(3) Uani 1 1 d . A .
H34 H 0.1433 0.0913 0.3058 0.075 Uiso 1 1 calc R . .
C35 C 0.1654(6) 0.0783(4) 0.2335(4) 0.048(2) Uani 1 1 d . . .
H35 H 0.1761 0.1120 0.2256 0.057 Uiso 1 1 calc R A .
C36 C -0.1076(5) 0.0796(3) 0.2250(3) 0.0316(19) Uani 1 1 d . . .
C37 C -0.1613(5) 0.0480(3) 0.2042(3) 0.0321(19) Uani 1 1 d . . .
H37 H -0.1930 0.0599 0.1785 0.038 Uiso 1 1 calc R . .
C38 C -0.1686(6) -0.0002(3) 0.2205(3) 0.039(2) Uani 1 1 d . . .
H38 H -0.2058 -0.0213 0.2065 0.047 Uiso 1 1 calc R . .
C39 C -0.1217(6) -0.0183(4) 0.2575(4) 0.044(2) Uani 1 1 d . . .
H39 H -0.1266 -0.0517 0.2687 0.053 Uiso 1 1 calc R . .
C40 C -0.0686(6) 0.0119(4) 0.2779(4) 0.049(3) Uani 1 1 d . . .
H40 H -0.0373 -0.0006 0.3035 0.059 Uiso 1 1 calc R . .
C41 C -0.0592(5) 0.0613(4) 0.2617(3) 0.040(2) Uani 1 1 d . . .
H41 H -0.0210 0.0818 0.2752 0.048 Uiso 1 1 calc R . .
C42 C -0.0408(5) 0.1745(3) 0.2465(3) 0.037(2) Uani 1 1 d . . .
C43 C -0.0733(6) 0.1972(4) 0.2881(4) 0.047(2) Uani 1 1 d . . .
H43 H -0.1258 0.1958 0.2936 0.056 Uiso 1 1 calc R . .
C44 C -0.0261(8) 0.2220(4) 0.3214(4) 0.061(3) Uani 1 1 d . . .
H44 H -0.0471 0.2376 0.3498 0.073 Uiso 1 1 calc R . .
C45 C 0.0495(7) 0.2244(5) 0.3141(5) 0.064(3) Uani 1 1 d . . .
H45 H 0.0800 0.2422 0.3368 0.077 Uiso 1 1 calc R . .
C46 C 0.0809(7) 0.2014(4) 0.2748(4) 0.057(3) Uani 1 1 d . . .
H46 H 0.1338 0.2012 0.2710 0.069 Uiso 1 1 calc R . .
C47 C 0.0357(6) 0.1780(4) 0.2395(4) 0.046(2) Uani 1 1 d . . .
H47 H 0.0577 0.1643 0.2105 0.055 Uiso 1 1 calc R . .
C48 C -0.1129(5) 0.2293(3) 0.0402(3) 0.035(2) Uani 1 1 d . . .
C49 C -0.1682(5) 0.2011(3) 0.0155(4) 0.037(2) Uani 1 1 d . . .
H49 H -0.2005 0.1800 0.0339 0.045 Uiso 1 1 calc R . .
C50 C -0.1751(5) 0.2042(4) -0.0345(4) 0.041(2) Uani 1 1 d . . .
H50 H -0.2145 0.1866 -0.0504 0.049 Uiso 1 1 calc R . .
C51 C -0.1262(6) 0.2324(4) -0.0632(4) 0.051(3) Uani 1 1 d . . .
H51 H -0.1308 0.2331 -0.0984 0.061 Uiso 1 1 calc R . .
C52 C -0.0710(6) 0.2594(4) -0.0396(4) 0.045(2) Uani 1 1 d . . .
H52 H -0.0376 0.2791 -0.0587 0.054 Uiso 1 1 calc R . .
C53 C -0.0639(5) 0.2579(4) 0.0118(4) 0.040(2) Uani 1 1 d . . .
H53 H -0.0255 0.2766 0.0276 0.048 Uiso 1 1 calc R . .
C54 C -0.0479(5) 0.2753(3) 0.1274(4) 0.036(2) Uani 1 1 d . . .
C55 C -0.0752(6) 0.3237(4) 0.1223(5) 0.062(3) Uani 1 1 d . . .
H55 H -0.1214 0.3294 0.1057 0.074 Uiso 1 1 calc R . .
C56 C -0.0354(7) 0.3631(4) 0.1412(6) 0.074(4) Uani 1 1 d . . .
H56 H -0.0551 0.3958 0.1384 0.089 Uiso 1 1 calc R . .
C57 C 0.0301(7) 0.3564(4) 0.1634(5) 0.063(3) Uani 1 1 d . . .
H57 H 0.0569 0.3843 0.1758 0.076 Uiso 1 1 calc R . .
C58 C 0.0594(6) 0.3096(4) 0.1687(5) 0.059(3) Uani 1 1 d . . .
H58 H 0.1059 0.3053 0.1852 0.071 Uiso 1 1 calc R . .
C59 C 0.0220(5) 0.2685(4) 0.1501(4) 0.041(2) Uani 1 1 d . . .
H59 H 0.0433 0.2362 0.1528 0.049 Uiso 1 1 calc R . .
C1S C 0.0523(6) 0.4249(4) -0.0663(5) 0.056(3) Uani 1 1 d . . .
H1SA H 0.1074 0.4307 -0.0635 0.068 Uiso 1 1 calc R . .
Cl1 Cl 0.03593(15) 0.37783(11) -0.11058(11) 0.0556(7) Uani 1 1 d . . .
Cl2 Cl 0.01698(18) 0.40498(14) -0.00712(12) 0.0720(9) Uani 1 1 d . . .
Cl3 Cl 0.0087(2) 0.48040(13) -0.08390(16) 0.0803(10) Uani 1 1 d . . .
C2S C -0.5261(7) 0.3615(6) 0.1545(5) 0.076(5) Uani 0.70 1 d PD B 1
H2S H -0.5383 0.3348 0.1790 0.092 Uiso 0.70 1 calc PR B 1
Cl6 Cl -0.6086(3) 0.3821(2) 0.1264(2) 0.0886(16) Uani 0.70 1 d PD B 1
C2SA C -0.436(2) 0.3657(16) 0.1602(18) 0.085(15) Uani 0.30 1 d PD B 2
H2SA H -0.4230 0.3403 0.1860 0.101 Uiso 0.30 1 calc PR B 2
Cl6A Cl -0.3549(10) 0.3900(7) 0.1341(7) 0.117(5) Uani 0.30 1 d PD B 2
Cl4 Cl -0.4844(3) 0.41106(17) 0.18517(17) 0.1003(13) Uani 1 1 d D . .
Cl5 Cl -0.4699(3) 0.33697(14) 0.10815(15) 0.0872(11) Uani 1 1 d D . .
C3S C -0.2429(7) 0.3358(8) 0.2538(6) 0.062(10) Uani 0.50 1 d PD C 1
H3S H -0.2508 0.3016 0.2675 0.075 Uiso 0.50 1 calc PR C 1
Cl7 Cl -0.2683(4) 0.3779(2) 0.2995(4) 0.0722(19) Uani 0.50 1 d PD C 1
Cl8 Cl -0.2993(6) 0.3418(3) 0.2018(5) 0.113(4) Uani 0.50 1 d PD C 1
Cl9 Cl -0.1477(4) 0.3418(3) 0.2402(3) 0.073(2) Uani 0.50 1 d PD C 1
C3SA C -0.2141(10) 0.3314(12) 0.2828(7) 0.116(16) Uani 0.50 1 d PD D 2
H3SA H -0.2302 0.2965 0.2897 0.139 Uiso 0.50 1 calc PR D 2
Cl7A Cl -0.2351(8) 0.3652(4) 0.3360(4) 0.124(4) Uani 0.50 1 d PD D 2
Cl8A Cl -0.2675(9) 0.3513(4) 0.2329(6) 0.120(4) Uani 0.50 1 d PD D 2
Cl9A Cl -0.1183(6) 0.3285(4) 0.2709(6) 0.124(4) Uani 0.50 1 d PD D 2
Br2 Br 0.2258(4) 0.2251(2) 0.18249(19) 0.0512(13) Uani 0.50 1 d P . .
Cl10 Cl 0.2149(11) 0.2130(6) 0.1844(7) 0.064(5) Uani 0.50 1 d P . .
Br1 Br -0.25216(6) 0.09950(4) 0.09088(4) 0.0466(3) Uani 1 1 d . . .

loop_
_atom_site_aniso_label
_atom_site_aniso_U_11
_atom_site_aniso_U_22
_atom_site_aniso_U_33
_atom_site_aniso_U_23
_atom_site_aniso_U_13
_atom_site_aniso_U_12
Pd1 0.0149(3) 0.0324(4) 0.0356(4) -0.0010(3) 0.0007(3) 0.0015(2)
Pd2 0.0173(3) 0.0313(3) 0.0299(3) 0.0003(3) 0.0006(3) 0.0024(2)
S1 0.0197(10) 0.0311(11) 0.0356(11) 0.0003(9) 0.0036(9) 0.0014(8)
S2 0.0186(9) 0.0365(11) 0.0269(10) -0.0010(8) 0.0010(8) 0.0037(8)
P1 0.0198(10) 0.0340(12) 0.0546(15) 0.0019(11) 0.0064(10) -0.0018(9)
P2 0.0191(10) 0.0344(12) 0.0402(12) -0.0029(10) -0.0047(9) 0.0030(9)
P3 0.0236(10) 0.0330(11) 0.0289(11) 0.0004(9) 0.0014(9) 0.0038(9)
P4 0.0206(10) 0.0325(12) 0.0371(12) 0.0046(9) 0.0007(9) 0.0028(9)
C1 0.014(4) 0.034(4) 0.037(5) 0.000(4) -0.002(3) -0.003(3)
C2 0.011(3) 0.036(4) 0.035(4) -0.002(4) 0.003(3) 0.000(3)
C3 0.024(4) 0.033(4) 0.029(4) 0.002(3) 0.001(4) -0.003(3)
C4 0.018(4) 0.039(5) 0.035(5) -0.005(4) 0.000(4) 0.003(3)
C5 0.022(4) 0.043(5) 0.031(4) -0.002(4) 0.003(4) -0.003(4)
C6 0.019(4) 0.040(5) 0.078(7) 0.008(5) 0.004(5) -0.004(4)
C7 0.016(4) 0.049(6) 0.078(7) -0.004(5) -0.001(5) -0.003(4)
C8 0.027(5) 0.042(5) 0.055(6) -0.005(4) -0.013(4) -0.005(4)
C9 0.029(4) 0.031(4) 0.029(4) -0.002(3) -0.001(4) 0.008(3)
C10 0.024(4) 0.039(5) 0.038(5) -0.001(4) 0.001(4) 0.007(4)
C11 0.020(4) 0.038(5) 0.044(5) 0.007(4) 0.000(4) 0.008(4)
C12 0.032(9) 0.042(9) 0.057(11) 0.010(7) 0.027(8) 0.008(6)
C13 0.032(7) 0.058(9) 0.053(9) -0.026(7) 0.030(7) -0.023(7)
C14 0.062(10) 0.068(11) 0.066(11) -0.031(9) 0.045(9) -0.036(9)
C15 0.093(16) 0.042(9) 0.062(12) -0.004(9) 0.037(13) 0.004(10)
C16 0.042(9) 0.084(13) 0.051(10) 0.013(9) 0.027(8) 0.031(9)
C17 0.028(8) 0.065(12) 0.071(12) 0.029(10) 0.014(7) 0.013(7)
C18 0.020(4) 0.044(5) 0.054(6) 0.010(4) 0.003(4) -0.004(4)
C19 0.027(5) 0.048(6) 0.063(7) 0.004(5) 0.003(5) -0.003(4)
C20 0.033(5) 0.052(6) 0.056(6) 0.008(5) -0.011(5) -0.008(5)
C21 0.026(5) 0.047(6) 0.078(8) 0.027(6) -0.004(5) -0.003(4)
C22 0.031(5) 0.038(5) 0.070(7) -0.001(5) -0.005(5) 0.000(4)
C23 0.028(5) 0.040(5) 0.053(6) 0.008(4) 0.000(4) 0.001(4)
C24 0.026(4) 0.036(5) 0.049(5) -0.006(4) 0.008(4) -0.001(4)
C25 0.015(4) 0.089(9) 0.112(10) -0.062(8) -0.017(6) 0.016(5)
C26 0.040(6) 0.092(10) 0.107(11) -0.063(9) -0.005(7) 0.002(6)
C27 0.040(6) 0.040(6) 0.078(8) -0.018(5) 0.010(6) 0.012(5)
C28 0.052(7) 0.063(7) 0.064(7) -0.002(6) -0.014(6) 0.024(6)
C29 0.058(7) 0.064(7) 0.041(6) -0.013(5) -0.017(5) 0.028(6)
C30 0.022(4) 0.051(6) 0.040(5) -0.001(4) -0.009(4) 0.010(4)
C31 0.038(5) 0.054(6) 0.040(5) 0.009(5) 0.004(4) 0.009(5)
C32 0.037(6) 0.085(9) 0.067(8) 0.030(7) 0.005(6) 0.018(6)
C33 0.034(6) 0.114(11) 0.043(6) 0.025(7) 0.003(5) 0.028(7)
C34 0.038(6) 0.110(11) 0.038(6) -0.007(6) -0.010(5) 0.024(6)
C35 0.040(5) 0.063(7) 0.040(5) -0.009(5) -0.014(5) 0.010(5)
C36 0.028(4) 0.033(4) 0.033(4) 0.001(4) 0.007(4) 0.007(4)
C37 0.030(4) 0.037(5) 0.029(4) 0.004(4) 0.004(4) 0.007(4)
C38 0.044(5) 0.037(5) 0.037(5) 0.004(4) 0.005(4) -0.002(4)
C39 0.043(6) 0.042(5) 0.049(6) 0.006(5) 0.007(5) 0.013(5)
C40 0.052(6) 0.056(6) 0.041(5) 0.009(5) 0.007(5) 0.024(5)
C41 0.036(5) 0.045(5) 0.039(5) 0.005(4) 0.000(4) 0.011(4)
C42 0.037(5) 0.037(5) 0.038(5) 0.003(4) -0.010(4) 0.005(4)
C43 0.038(5) 0.055(6) 0.047(6) -0.004(5) -0.004(5) 0.014(5)
C44 0.083(9) 0.058(7) 0.040(6) -0.021(5) -0.008(6) 0.019(6)
C45 0.063(8) 0.067(8) 0.062(8) -0.013(6) -0.037(6) 0.011(6)
C46 0.049(6) 0.065(7) 0.058(7) -0.012(6) -0.019(6) 0.000(5)
C47 0.039(5) 0.055(6) 0.043(6) -0.004(5) -0.007(5) 0.005(5)
C48 0.022(4) 0.040(5) 0.042(5) 0.005(4) 0.000(4) 0.005(4)
C49 0.022(4) 0.042(5) 0.047(5) 0.005(4) 0.005(4) 0.003(4)
C50 0.029(5) 0.050(6) 0.044(5) -0.001(4) -0.003(4) 0.003(4)
C51 0.056(7) 0.059(7) 0.038(5) 0.007(5) 0.005(5) 0.010(5)
C52 0.038(5) 0.054(6) 0.044(6) 0.011(5) 0.007(5) -0.002(5)
C53 0.024(4) 0.040(5) 0.054(6) 0.006(4) -0.004(4) -0.001(4)
C54 0.028(5) 0.035(5) 0.046(5) 0.006(4) 0.003(4) 0.001(4)
C55 0.040(6) 0.036(6) 0.109(10) 0.007(6) -0.012(6) -0.003(5)
C56 0.060(8) 0.040(6) 0.122(12) -0.007(7) 0.002(8) 0.002(6)
C57 0.063(8) 0.050(7) 0.078(8) -0.006(6) -0.001(7) -0.024(6)
C58 0.045(6) 0.060(7) 0.072(8) -0.011(6) -0.017(6) -0.007(5)
C59 0.032(5) 0.041(5) 0.050(6) -0.002(4) -0.006(4) 0.004(4)
C1S 0.037(6) 0.061(7) 0.071(8) 0.000(6) -0.002(5) -0.005(5)
Cl1 0.0405(14) 0.0650(17) 0.0613(16) -0.0005(14) -0.0038(13) -0.0082(12)
Cl2 0.0565(18) 0.099(2) 0.0601(18) -0.0068(17) 0.0058(15) 0.0137(17)
Cl3 0.066(2) 0.0595(19) 0.116(3) -0.0011(18) -0.008(2) 0.0063(15)
C2S 0.088(14) 0.084(14) 0.056(11) -0.007(10) -0.004(10) 0.005(11)
Cl6 0.085(4) 0.095(4) 0.086(4) -0.020(3) 0.007(3) -0.003(3)
C2SA 0.13(5) 0.05(2) 0.08(3) 0.01(2) 0.01(3) 0.01(3)
Cl6A 0.102(11) 0.139(14) 0.110(11) -0.017(10) -0.016(9) -0.007(10)
Cl4 0.101(3) 0.097(3) 0.103(3) -0.024(2) 0.012(2) -0.027(2)
Cl5 0.117(3) 0.065(2) 0.079(2) 0.0041(18) 0.006(2) 0.005(2)
C3S 0.023(13) 0.039(15) 0.12(3) -0.027(18) 0.023(16) -0.022(12)
Cl7 0.055(4) 0.053(4) 0.108(6) -0.024(4) 0.007(4) -0.007(3)
Cl8 0.137(9) 0.065(5) 0.136(8) -0.012(5) -0.075(7) 0.028(5)
Cl9 0.060(4) 0.057(4) 0.103(6) -0.029(4) 0.027(4) -0.019(3)
C3SA 0.10(3) 0.11(3) 0.14(4) -0.08(3) -0.01(2) 0.01(2)
Cl7A 0.173(11) 0.080(6) 0.117(8) -0.050(6) 0.050(8) -0.037(7)
Cl8A 0.144(12) 0.072(7) 0.146(11) 0.003(7) 0.000(9) 0.024(6)
Cl9A 0.092(7) 0.080(6) 0.200(14) -0.048(8) 0.008(8) -0.003(5)
Br2 0.062(3) 0.049(3) 0.0432(17) -0.0057(18) -0.0103(14) 0.017(2)
Cl10 0.065(6) 0.021(5) 0.106(8) 0.008(4) -0.042(5) 0.005(4)
Br1 0.0420(6) 0.0506(6) 0.0472(6) -0.0006(5) -0.0007(5) -0.0011(4)

loop_
_atom_type_symbol
_atom_type_description
_atom_type_scat_dispersion_real
_atom_type_scat_dispersion_imag
_atom_type_scat_source
C C 0.0033 0.0016 'International Tables Vol C Tables 4.2.6.8 and 6.1.1.4'
H H 0.0000 0.0000 'International Tables Vol C Tables 4.2.6.8 and 6.1.1.4'
Br Br -0.2901 2.4595 'International Tables Vol C Tables 4.2.6.8 and 6.1.1.4'
Cl Cl 0.1484 0.1585 'International Tables Vol C Tables 4.2.6.8 and 6.1.1.4'
P P 0.1023 0.0942 'International Tables Vol C Tables 4.2.6.8 and 6.1.1.4'
Pd Pd -0.9988 1.0072 'International Tables Vol C Tables 4.2.6.8 and 6.1.1.4'
S S 0.1246 0.1234 'International Tables Vol C Tables 4.2.6.8 and 6.1.1.4'

loop_
_geom_angle_atom_site_label_1
_geom_angle_atom_site_label_2
_geom_angle_atom_site_label_3
_geom_angle
_geom_angle_site_symmetry_1
_geom_angle_site_symmetry_3
P2 Pd1 P1 90.60(9) . .
P2 Pd1 S2 91.33(8) . .
P1 Pd1 S2 175.22(8) . .
P2 Pd1 S1 175.55(8) . .
P1 Pd1 S1 91.89(8) . .
S2 Pd1 S1 85.92(8) . .
P2 Pd1 Pd2 127.51(7) . .
P1 Pd1 Pd2 127.55(7) . .
S2 Pd1 Pd2 48.23(5) . .
S1 Pd1 Pd2 48.25(6) . .
P3 Pd2 P4 92.87(8) . .
P3 Pd2 S2 91.07(8) . .
P4 Pd2 S2 175.24(8) . .
P3 Pd2 S1 175.88(8) . .
P4 Pd2 S1 91.17(8) . .
S2 Pd2 S1 84.85(7) . .
P3 Pd2 Pd1 129.12(6) . .
P4 Pd2 Pd1 130.54(6) . .
S2 Pd2 Pd1 47.46(5) . .
S1 Pd2 Pd1 47.74(5) . .
C4 S1 Pd1 111.6(3) . .
C4 S1 Pd2 97.2(3) . .
Pd1 S1 Pd2 84.01(8) . .
C5 S2 Pd1 111.4(3) . .
C5 S2 Pd2 98.5(3) . .
Pd1 S2 Pd2 84.31(7) . .
C12A P1 C6 101.8(10) . .
C12A P1 C18 111.7(10) . .
C6 P1 C18 102.6(4) . .
C12A P1 C12 7.5(11) . .
C6 P1 C12 107.1(5) . .
C18 P1 C12 104.9(5) . .
C12A P1 Pd1 110.6(9) . .
C6 P1 Pd1 116.7(4) . .
C18 P1 Pd1 112.9(3) . .
C12 P1 Pd1 111.6(3) . .
C24 P2 C8 105.2(4) . .
C24 P2 C30 107.2(4) . .
C8 P2 C30 101.7(4) . .
C24 P2 Pd1 109.8(3) . .
C8 P2 Pd1 116.4(3) . .
C30 P2 Pd1 115.5(3) . .
C42 P3 C36 105.0(4) . .
C42 P3 C9 107.5(4) . .
C36 P3 C9 103.5(4) . .
C42 P3 Pd2 110.7(3) . .
C36 P3 Pd2 114.1(3) . .
C9 P3 Pd2 115.2(3) . .
C48 P4 C54 106.2(4) . .
C48 P4 C11 103.2(4) . .
C54 P4 C11 104.9(4) . .
C48 P4 Pd2 112.4(3) . .
C54 P4 Pd2 114.4(3) . .
C11 P4 Pd2 114.7(3) . .
C3 C1 C2 117.8(8) 5 .
C3 C1 C4 119.1(8) 5 .
C2 C1 C4 123.1(8) . .
C3 C2 C1 119.9(8) . .
C3 C2 C5 119.7(8) . .
C1 C2 C5 120.3(7) . .
C2 C3 C1 122.3(8) . 5
C2 C3 H3 118.8 . .
C1 C3 H3 118.8 5 .
C1 C4 S1 115.5(6) . .
C1 C4 H4A 108.4 . .
S1 C4 H4A 108.4 . .
C1 C4 H4B 108.4 . .
S1 C4 H4B 108.4 . .
H4A C4 H4B 107.5 . .
C2 C5 S2 116.4(6) . .
C2 C5 H5A 108.2 . .
S2 C5 H5A 108.2 . .
C2 C5 H5B 108.2 . .
S2 C5 H5B 108.2 . .
H5A C5 H5B 107.3 . .
C7 C6 P1 117.6(7) . .
C7 C6 H6A 107.9 . .
P1 C6 H6A 107.9 . .
C7 C6 H6B 107.9 . .
P1 C6 H6B 107.9 . .
H6A C6 H6B 107.2 . .
C8 C7 C6 113.2(8) . .
C8 C7 H7A 108.9 . .
C6 C7 H7A 108.9 . .
C8 C7 H7B 108.9 . .
C6 C7 H7B 108.9 . .
H7A C7 H7B 107.7 . .
C7 C8 P2 114.8(7) . .
C7 C8 H8A 108.6 . .
P2 C8 H8A 108.6 . .
C7 C8 H8B 108.6 . .
P2 C8 H8B 108.6 . .
H8A C8 H8B 107.5 . .
C10 C9 P3 113.5(6) . .
C10 C9 H9A 108.9 . .
P3 C9 H9A 108.9 . .
C10 C9 H9B 108.9 . .
P3 C9 H9B 108.9 . .
H9A C9 H9B 107.7 . .
C11 C10 C9 112.3(7) . .
C11 C10 H10A 109.2 . .
C9 C10 H10A 109.2 . .
C11 C10 H10B 109.2 . .
C9 C10 H10B 109.2 . .
H10A C10 H10B 107.9 . .
C10 C11 P4 113.8(6) . .
C10 C11 H11A 108.8 . .
P4 C11 H11A 108.8 . .
C10 C11 H11B 108.8 . .
P4 C11 H11B 108.8 . .
H11A C11 H11B 107.7 . .
C13 C12 C17 120.0 . .
C13 C12 P1 119.1(6) . .
C17 C12 P1 120.9(6) . .
C12 C13 C14 120.0 . .
C12 C13 H13 120.0 . .
C14 C13 H13 120.0 . .
C15 C14 C13 120.0 . .
C15 C14 H14 120.0 . .
C13 C14 H14 120.0 . .
C16 C15 C14 120.0 . .
C16 C15 H15 120.0 . .
C14 C15 H15 120.0 . .
C15 C16 C17 120.0 . .
C15 C16 H16 120.0 . .
C17 C16 H16 120.0 . .
C16 C17 C12 120.0 . .
C16 C17 H17 120.0 . .
C12 C17 H17 120.0 . .
C13A C12A C17A 120.0 . .
C13A C12A P1 118.3(15) . .
C17A C12A P1 121.7(15) . .
C14A C13A C12A 120.0 . .
C14A C13A H13A 120.0 . .
C12A C13A H13A 120.0 . .
C13A C14A C15A 120.0 . .
C13A C14A H14A 120.0 . .
C15A C14A H14A 120.0 . .
C16A C15A C14A 120.0 . .
C16A C15A H15A 120.0 . .
C14A C15A H15A 120.0 . .
C17A C16A C15A 120.0 . .
C17A C16A H16A 120.0 . .
C15A C16A H16A 120.0 . .
C16A C17A C12A 120.0 . .
C16A C17A H17A 120.0 . .
C12A C17A H17A 120.0 . .
C19 C18 C23 119.4(9) . .
C19 C18 P1 122.3(8) . .
C23 C18 P1 118.3(7) . .
C18 C19 C20 119.3(10) . .
C18 C19 H19 120.3 . .
C20 C19 H19 120.3 . .
C21 C20 C19 121.3(10) . .
C21 C20 H20 119.4 . .
C19 C20 H20 119.4 . .
C20 C21 C22 119.6(10) . .
C20 C21 H21 120.2 . .
C22 C21 H21 120.2 . .
C23 C22 C21 120.0(10) . .
C23 C22 H22 120.0 . .
C21 C22 H22 120.0 . .
C22 C23 C18 120.5(10) . .
C22 C23 H23 119.8 . .
C18 C23 H23 119.8 . .
C29 C24 C25 118.6(9) . .
C29 C24 P2 121.6(8) . .
C25 C24 P2 119.3(7) . .
C26 C25 C24 120.4(10) . .
C26 C25 H25 119.8 . .
C24 C25 H25 119.8 . .
C25 C26 C27 119.4(12) . .
C25 C26 H26 120.3 . .
C27 C26 H26 120.3 . .
C28 C27 C26 121.1(10) . .
C28 C27 H27 119.5 . .
C26 C27 H27 119.5 . .
C27 C28 C29 120.4(10) . .
C27 C28 H28 119.8 . .
C29 C28 H28 119.8 . .
C24 C29 C28 120.0(10) . .
C24 C29 H29 120.0 . .
C28 C29 H29 120.0 . .
C31 C30 C35 119.3(9) . .
C31 C30 P2 122.1(7) . .
C35 C30 P2 118.6(8) . .
C30 C31 C32 118.5(11) . .
C30 C31 H31 120.8 . .
C32 C31 H31 120.8 . .
C33 C32 C31 121.3(12) . .
C33 C32 H32 119.4 . .
C31 C32 H32 119.4 . .
C34 C33 C32 119.3(11) . .
C34 C33 H33 120.3 . .
C32 C33 H33 120.3 . .
C33 C34 C35 120.5(12) . .
C33 C34 H34 119.7 . .
C35 C34 H34 119.7 . .
C34 C35 C30 121.0(12) . .
C34 C35 H35 119.5 . .
C30 C35 H35 119.5 . .
C37 C36 C41 119.5(8) . .
C37 C36 P3 119.4(7) . .
C41 C36 P3 120.9(7) . .
C38 C37 C36 120.7(8) . .
C38 C37 H37 119.6 . .
C36 C37 H37 119.6 . .
C37 C38 C39 120.0(9) . .
C37 C38 H38 120.0 . .
C39 C38 H38 120.0 . .
C40 C39 C38 120.0(9) . .
C40 C39 H39 120.0 . .
C38 C39 H39 120.0 . .
C39 C40 C41 121.3(10) . .
C39 C40 H40 119.3 . .
C41 C40 H40 119.3 . .
C36 C41 C40 118.4(9) . .
C36 C41 H41 120.8 . .
C40 C41 H41 120.8 . .
C47 C42 C43 119.3(9) . .
C47 C42 P3 119.4(8) . .
C43 C42 P3 121.2(7) . .
C44 C43 C42 117.9(10) . .
C44 C43 H43 121.0 . .
C42 C43 H43 121.0 . .
C45 C44 C43 121.7(10) . .
C45 C44 H44 119.1 . .
C43 C44 H44 119.1 . .
C46 C45 C44 120.3(11) . .
C46 C45 H45 119.9 . .
C44 C45 H45 119.9 . .
C45 C46 C47 119.9(11) . .
C45 C46 H46 120.0 . .
C47 C46 H46 120.0 . .
C42 C47 C46 120.6(10) . .
C42 C47 H47 119.7 . .
C46 C47 H47 119.7 . .
C53 C48 C49 118.5(9) . .
C53 C48 P4 121.5(7) . .
C49 C48 P4 119.4(7) . .
C50 C49 C48 120.0(9) . .
C50 C49 H49 120.0 . .
C48 C49 H49 120.0 . .
C49 C50 C51 121.9(9) . .
C49 C50 H50 119.1 . .
C51 C50 H50 119.1 . .
C52 C51 C50 118.6(10) . .
C52 C51 H51 120.7 . .
C50 C51 H51 120.7 . .
C51 C52 C53 120.7(9) . .
C51 C52 H52 119.7 . .
C53 C52 H52 119.7 . .
C52 C53 C48 120.2(9) . .
C52 C53 H53 119.9 . .
C48 C53 H53 119.9 . .
C55 C54 C59 118.4(9) . .
C55 C54 P4 122.8(8) . .
C59 C54 P4 118.8(7) . .
C56 C55 C54 120.0(11) . .
C56 C55 H55 120.0 . .
C54 C55 H55 120.0 . .
C57 C56 C55 121.4(12) . .
C57 C56 H56 119.3 . .
C55 C56 H56 119.3 . .
C56 C57 C58 120.5(11) . .
C56 C57 H57 119.7 . .
C58 C57 H57 119.7 . .
C57 C58 C59 120.7(10) . .
C57 C58 H58 119.6 . .
C59 C58 H58 119.6 . .
C58 C59 C54 119.0(9) . .
C58 C59 H59 120.5 . .
C54 C59 H59 120.5 . .
Cl3 C1S Cl1 110.8(7) . .
Cl3 C1S Cl2 109.7(6) . .
Cl1 C1S Cl2 109.2(6) . .
Cl3 C1S H1SA 109.0 . .
Cl1 C1S H1SA 109.0 . .
Cl2 C1S H1SA 109.0 . .
Cl5 C2S Cl4 112.7(9) . .
Cl5 C2S Cl6 107.4(8) . .
Cl4 C2S Cl6 109.0(8) . .
Cl5 C2S H2S 109.2 . .
Cl4 C2S H2S 109.2 . .
Cl6 C2S H2S 109.2 . .
Cl4 C2SA Cl5 119(3) . .
Cl4 C2SA Cl6A 109(2) . .
Cl5 C2SA Cl6A 98(2) . .
Cl4 C2SA H2SA 110.1 . .
Cl5 C2SA H2SA 110.1 . .
Cl6A C2SA H2SA 110.1 . .
C2SA Cl4 C2S 57.4(14) . .
C2SA Cl5 C2S 56.3(11) . .
Cl7 C3S Cl8 111.1(11) . .
Cl7 C3S Cl9 110.1(9) . .
Cl8 C3S Cl9 112.8(11) . .
Cl7 C3S H3S 107.5 . .
Cl8 C3S H3S 107.5 . .
Cl9 C3S H3S 107.5 . .
Cl8A C3SA Cl7A 111.1(14) . .
Cl8A C3SA Cl9A 114.3(15) . .
Cl7A C3SA Cl9A 112.8(13) . .
Cl8A C3SA H3SA 105.9 . .
Cl7A C3SA H3SA 105.9 . .
Cl9A C3SA H3SA 105.9 . .

loop_
_geom_bond_atom_site_label_1
_geom_bond_atom_site_label_2
_geom_bond_distance
_geom_bond_site_symmetry_2
Pd1 P2 2.294(2) .
Pd1 P1 2.299(2) .
Pd1 S2 2.358(2) .
Pd1 S1 2.370(2) .
Pd1 Pd2 3.1842(13) .
Pd2 P3 2.280(2) .
Pd2 P4 2.293(2) .
Pd2 S2 2.387(2) .
Pd2 S1 2.388(2) .
S1 C4 1.860(8) .
S2 C5 1.842(9) .
P1 C12A 1.71(2) .
P1 C6 1.799(10) .
P1 C18 1.814(10) .
P1 C12 1.851(8) .
P2 C24 1.818(9) .
P2 C8 1.818(9) .
P2 C30 1.819(10) .
P3 C42 1.810(9) .
P3 C36 1.816(9) .
P3 C9 1.822(8) .
P4 C48 1.805(9) .
P4 C54 1.818(9) .
P4 C11 1.826(8) .
C1 C3 1.392(12) 5
C1 C2 1.412(12) .
C1 C4 1.473(12) .
C2 C3 1.387(12) .
C2 C5 1.512(12) .
C3 C1 1.392(12) 5
C3 H3 0.9500 .
C4 H4A 0.9900 .
C4 H4B 0.9900 .
C5 H5A 0.9900 .
C5 H5B 0.9900 .
C6 C7 1.514(14) .
C6 H6A 0.9900 .
C6 H6B 0.9900 .
C7 C8 1.509(15) .
C7 H7A 0.9900 .
C7 H7B 0.9900 .
C8 H8A 0.9900 .
C8 H8B 0.9900 .
C9 C10 1.551(12) .
C9 H9A 0.9900 .
C9 H9B 0.9900 .
C10 C11 1.531(12) .
C10 H10A 0.9900 .
C10 H10B 0.9900 .
C11 H11A 0.9900 .
C11 H11B 0.9900 .
C12 C13 1.3900 .
C12 C17 1.3900 .
C13 C14 1.3900 .
C13 H13 0.9500 .
C14 C15 1.3900 .
C14 H14 0.9500 .
C15 C16 1.3900 .
C15 H15 0.9500 .
C16 C17 1.3900 .
C16 H16 0.9500 .
C17 H17 0.9500 .
C12A C13A 1.3900 .
C12A C17A 1.3900 .
C13A C14A 1.3900 .
C13A H13A 0.9500 .
C14A C15A 1.3900 .
C14A H14A 0.9500 .
C15A C16A 1.3900 .
C15A H15A 0.9500 .
C16A C17A 1.3900 .
C16A H16A 0.9500 .
C17A H17A 0.9500 .
C18 C19 1.381(14) .
C18 C23 1.399(14) .
C19 C20 1.391(14) .
C19 H19 0.9500 .
C20 C21 1.366(16) .
C20 H20 0.9500 .
C21 C22 1.388(16) .
C21 H21 0.9500 .
C22 C23 1.373(13) .
C22 H22 0.9500 .
C23 H23 0.9500 .
C24 C29 1.357(13) .
C24 C25 1.409(15) .
C25 C26 1.361(15) .
C25 H25 0.9500 .
C26 C27 1.396(17) .
C26 H26 0.9500 .
C27 C28 1.307(16) .
C27 H27 0.9500 .
C28 C29 1.421(15) .
C28 H28 0.9500 .
C29 H29 0.9500 .
C30 C31 1.389(14) .
C30 C35 1.391(14) .
C31 C32 1.394(15) .
C31 H31 0.9500 .
C32 C33 1.390(19) .
C32 H32 0.9500 .
C33 C34 1.357(19) .
C33 H33 0.9500 .
C34 C35 1.370(16) .
C34 H34 0.9500 .
C35 H35 0.9500 .
C36 C37 1.399(13) .
C36 C41 1.402(13) .
C37 C38 1.374(12) .
C37 H37 0.9500 .
C38 C39 1.391(14) .
C38 H38 0.9500 .
C39 C40 1.365(15) .
C39 H39 0.9500 .
C40 C41 1.407(14) .
C40 H40 0.9500 .
C41 H41 0.9500 .
C42 C47 1.384(14) .
C42 C43 1.402(14) .
C43 C44 1.399(15) .
C43 H43 0.9500 .
C44 C45 1.368(18) .
C44 H44 0.9500 .
C45 C46 1.348(17) .
C45 H45 0.9500 .
C46 C47 1.396(14) .
C46 H46 0.9500 .
C47 H47 0.9500 .
C48 C53 1.394(13) .
C48 C49 1.411(13) .
C49 C50 1.355(13) .
C49 H49 0.9500 .
C50 C51 1.391(14) .
C50 H50 0.9500 .
C51 C52 1.379(15) .
C51 H51 0.9500 .
C52 C53 1.391(14) .
C52 H52 0.9500 .
C53 H53 0.9500 .
C54 C55 1.395(14) .
C54 C59 1.404(13) .
C55 C56 1.375(17) .
C55 H55 0.9500 .
C56 C57 1.326(18) .
C56 H56 0.9500 .
C57 C58 1.370(17) .
C57 H57 0.9500 .
C58 C59 1.382(14) .
C58 H58 0.9500 .
C59 H59 0.9500 .
C1S Cl3 1.748(12) .
C1S Cl1 1.762(12) .
C1S Cl2 1.796(12) .
C1S H1SA 1.0000 .
C2S Cl5 1.732(12) .
C2S Cl4 1.736(12) .
C2S Cl6 1.748(12) .
C2S H2S 1.0000 .
C2SA Cl4 1.64(4) .
C2SA Cl5 1.71(5) .
C2SA Cl6A 1.736(16) .
C2SA H2SA 1.0000 .
C3S Cl7 1.733(13) .
C3S Cl8 1.734(14) .
C3S Cl9 1.748(12) .
C3S H3S 1.0000 .
C3SA Cl8A 1.733(15) .
C3SA Cl7A 1.737(14) .
C3SA Cl9A 1.743(14) .
C3SA H3SA 1.0000 .

loop_
_geom_torsion_atom_site_label_1
_geom_torsion_atom_site_label_2
_geom_torsion_atom_site_label_3
_geom_torsion_atom_site_label_4
_geom_torsion
_geom_torsion_site_symmetry_1
_geom_torsion_site_symmetry_4
P2 Pd1 Pd2 P3 -5.26(11) . .
P1 Pd1 Pd2 P3 -132.61(11) . .
S2 Pd1 Pd2 P3 44.47(10) . .
S1 Pd1 Pd2 P3 176.48(11) . .
P2 Pd1 Pd2 P4 136.04(11) . .
P1 Pd1 Pd2 P4 8.70(12) . .
S2 Pd1 Pd2 P4 -174.22(11) . .
S1 Pd1 Pd2 P4 -42.22(11) . .
P2 Pd1 Pd2 S2 -49.73(10) . .
P1 Pd1 Pd2 S2 -177.08(11) . .
S1 Pd1 Pd2 S2 132.01(10) . .
P2 Pd1 Pd2 S1 178.26(10) . .
P1 Pd1 Pd2 S1 50.91(11) . .
S2 Pd1 Pd2 S1 -132.01(10) . .
P2 Pd1 S1 C4 -113.5(11) . .
P1 Pd1 S1 C4 122.6(3) . .
S2 Pd1 S1 C4 -61.6(3) . .
Pd2 Pd1 S1 C4 -95.4(3) . .
P2 Pd1 S1 Pd2 -18.1(11) . .
P1 Pd1 S1 Pd2 -142.00(8) . .
S2 Pd1 S1 Pd2 33.76(7) . .
P3 Pd2 S1 C4 69.5(11) . .
P4 Pd2 S1 C4 -99.6(3) . .
S2 Pd2 S1 C4 77.8(3) . .
Pd1 Pd2 S1 C4 111.1(3) . .
P3 Pd2 S1 Pd1 -41.6(11) . .
P4 Pd2 S1 Pd1 149.29(8) . .
S2 Pd2 S1 Pd1 -33.35(7) . .
P2 Pd1 S2 C5 -120.3(3) . .
P1 Pd1 S2 C5 125.9(10) . .
S1 Pd1 S2 C5 63.2(3) . .
Pd2 Pd1 S2 C5 96.9(3) . .
P2 Pd1 S2 Pd2 142.74(7) . .
P1 Pd1 S2 Pd2 29.0(10) . .
S1 Pd1 S2 Pd2 -33.76(7) . .
P3 Pd2 S2 C5 102.1(3) . .
P4 Pd2 S2 C5 -43.8(10) . .
S1 Pd2 S2 C5 -77.3(3) . .
Pd1 Pd2 S2 C5 -110.9(3) . .
P3 Pd2 S2 Pd1 -147.07(7) . .
P4 Pd2 S2 Pd1 67.1(9) . .
S1 Pd2 S2 Pd1 33.52(7) . .
P2 Pd1 P1 C12A 83.0(11) . .
S2 Pd1 P1 C12A -163.2(14) . .
S1 Pd1 P1 C12A -100.7(11) . .
Pd2 Pd1 P1 C12A -136.1(11) . .
P2 Pd1 P1 C6 -32.6(4) . .
S2 Pd1 P1 C6 81.2(11) . .
S1 Pd1 P1 C6 143.7(4) . .
Pd2 Pd1 P1 C6 108.3(4) . .
P2 Pd1 P1 C18 -151.0(4) . .
S2 Pd1 P1 C18 -37.2(12) . .
S1 Pd1 P1 C18 25.3(4) . .
Pd2 Pd1 P1 C18 -10.1(4) . .
P2 Pd1 P1 C12 91.0(4) . .
S2 Pd1 P1 C12 -155.2(10) . .
S1 Pd1 P1 C12 -92.7(4) . .
Pd2 Pd1 P1 C12 -128.1(4) . .
P1 Pd1 P2 C24 -84.2(3) . .
S2 Pd1 P2 C24 100.1(3) . .
S1 Pd1 P2 C24 151.8(10) . .
Pd2 Pd1 P2 C24 134.8(3) . .
P1 Pd1 P2 C8 35.1(4) . .
S2 Pd1 P2 C8 -140.5(4) . .
S1 Pd1 P2 C8 -88.8(11) . .
Pd2 Pd1 P2 C8 -105.8(4) . .
P1 Pd1 P2 C30 154.3(4) . .
S2 Pd1 P2 C30 -21.3(4) . .
S1 Pd1 P2 C30 30.4(12) . .
Pd2 Pd1 P2 C30 13.4(4) . .
P4 Pd2 P3 C42 -87.3(3) . .
S2 Pd2 P3 C42 95.4(3) . .
S1 Pd2 P3 C42 103.6(11) . .
Pd1 Pd2 P3 C42 64.3(3) . .
P4 Pd2 P3 C36 154.5(3) . .
S2 Pd2 P3 C36 -22.8(3) . .
S1 Pd2 P3 C36 -14.6(12) . .
Pd1 Pd2 P3 C36 -53.9(3) . .
P4 Pd2 P3 C9 35.0(3) . .
S2 Pd2 P3 C9 -142.3(3) . .
S1 Pd2 P3 C9 -134.1(11) . .
Pd1 Pd2 P3 C9 -173.4(3) . .
P3 Pd2 P4 C48 -152.3(3) . .
S2 Pd2 P4 C48 -6.5(11) . .
S1 Pd2 P4 C48 27.0(3) . .
Pd1 Pd2 P4 C48 56.8(3) . .
P3 Pd2 P4 C54 86.5(3) . .
S2 Pd2 P4 C54 -127.7(9) . .
S1 Pd2 P4 C54 -94.3(3) . .
Pd1 Pd2 P4 C54 -64.4(4) . .
P3 Pd2 P4 C11 -34.8(3) . .
S2 Pd2 P4 C11 111.0(10) . .
S1 Pd2 P4 C11 144.4(3) . .
Pd1 Pd2 P4 C11 174.2(3) . .
C3 C1 C2 C3 0.3(12) 5 .
C4 C1 C2 C3 178.2(7) . .
C3 C1 C2 C5 -177.3(7) 5 .
C4 C1 C2 C5 0.5(11) . .
C1 C2 C3 C1 -0.3(13) . 5
C5 C2 C3 C1 177.3(7) . 5
C3 C1 C4 S1 -104.6(8) 5 .
C2 C1 C4 S1 77.6(9) . .
Pd1 S1 C4 C1 -17.1(7) . .
Pd2 S1 C4 C1 -103.5(6) . .
C3 C2 C5 S2 104.9(8) . .
C1 C2 C5 S2 -77.5(9) . .
Pd1 S2 C5 C2 14.5(7) . .
Pd2 S2 C5 C2 101.7(6) . .
C12A P1 C6 C7 -67.4(13) . .
C18 P1 C6 C7 176.9(8) . .
C12 P1 C6 C7 -72.9(9) . .
Pd1 P1 C6 C7 53.0(9) . .
P1 C6 C7 C8 -69.6(11) . .
C6 C7 C8 P2 71.5(10) . .
C24 P2 C8 C7 63.6(8) . .
C30 P2 C8 C7 175.3(7) . .
Pd1 P2 C8 C7 -58.2(8) . .
C42 P3 C9 C10 66.9(7) . .
C36 P3 C9 C10 177.7(6) . .
Pd2 P3 C9 C10 -57.1(6) . .
P3 C9 C10 C11 75.5(8) . .
C9 C10 C11 P4 -75.8(8) . .
C48 P4 C11 C10 -180.0(6) . .
C54 P4 C11 C10 -68.9(7) . .
Pd2 P4 C11 C10 57.5(7) . .
C12A P1 C12 C13 134(8) . .
C6 P1 C12 C13 179.0(6) . .
C18 P1 C12 C13 -72.5(7) . .
Pd1 P1 C12 C13 50.2(7) . .
C12A P1 C12 C17 -44(8) . .
C6 P1 C12 C17 1.3(8) . .
C18 P1 C12 C17 109.8(7) . .
Pd1 P1 C12 C17 -127.6(6) . .
C17 C12 C13 C14 0.0 . .
P1 C12 C13 C14 -177.8(9) . .
C12 C13 C14 C15 0.0 . .
C13 C14 C15 C16 0.0 . .
C14 C15 C16 C17 0.0 . .
C15 C16 C17 C12 0.0 . .
C13 C12 C17 C16 0.0 . .
P1 C12 C17 C16 177.7(9) . .
C6 P1 C12A C13A 140.0(14) . .
C18 P1 C12A C13A -111.2(14) . .
C12 P1 C12A C13A -84(8) . .
Pd1 P1 C12A C13A 15.4(18) . .
C6 P1 C12A C17A -40.1(18) . .
C18 P1 C12A C17A 68.6(18) . .
C12 P1 C12A C17A 96(8) . .
Pd1 P1 C12A C17A -164.7(14) . .
C17A C12A C13A C14A 0.0 . .
P1 C12A C13A C14A 180(2) . .
C12A C13A C14A C15A 0.0 . .
C13A C14A C15A C16A 0.0 . .
C14A C15A C16A C17A 0.0 . .
C15A C16A C17A C12A 0.0 . .
C13A C12A C17A C16A 0.0 . .
P1 C12A C17A C16A -180(2) . .
C12A P1 C18 C19 6.7(13) . .
C6 P1 C18 C19 115.0(8) . .
C12 P1 C18 C19 3.1(9) . .
Pd1 P1 C18 C19 -118.6(7) . .
C12A P1 C18 C23 -172.9(11) . .
C6 P1 C18 C23 -64.7(8) . .
C12 P1 C18 C23 -176.5(7) . .
Pd1 P1 C18 C23 61.7(7) . .
C23 C18 C19 C20 0.7(13) . .
P1 C18 C19 C20 -178.9(7) . .
C18 C19 C20 C21 0.0(14) . .
C19 C20 C21 C22 -0.9(15) . .
C20 C21 C22 C23 1.1(14) . .
C21 C22 C23 C18 -0.3(14) . .
C19 C18 C23 C22 -0.6(13) . .
P1 C18 C23 C22 179.1(7) . .
C8 P2 C24 C29 38.9(10) . .
C30 P2 C24 C29 -68.9(10) . .
Pd1 P2 C24 C29 164.9(8) . .
C8 P2 C24 C25 -132.4(9) . .
C30 P2 C24 C25 119.9(9) . .
Pd1 P2 C24 C25 -6.4(10) . .
C29 C24 C25 C26 0.7(19) . .
P2 C24 C25 C26 172.2(11) . .
C24 C25 C26 C27 3(2) . .
C25 C26 C27 C28 -6(2) . .
C26 C27 C28 C29 4(2) . .
C25 C24 C29 C28 -2.3(17) . .
P2 C24 C29 C28 -173.6(9) . .
C27 C28 C29 C24 -0.1(19) . .
C24 P2 C30 C31 -19.6(9) . .
C8 P2 C30 C31 -129.8(8) . .
Pd1 P2 C30 C31 103.2(7) . .
C24 P2 C30 C35 160.6(7) . .
C8 P2 C30 C35 50.4(8) . .
Pd1 P2 C30 C35 -76.6(7) . .
C35 C30 C31 C32 -1.5(14) . .
P2 C30 C31 C32 178.7(7) . .
C30 C31 C32 C33 -0.4(15) . .
C31 C32 C33 C34 1.6(16) . .
C32 C33 C34 C35 -0.9(16) . .
C33 C34 C35 C30 -1.1(16) . .
C31 C30 C35 C34 2.3(14) . .
P2 C30 C35 C34 -177.9(8) . .
C42 P3 C36 C37 166.3(7) . .
C9 P3 C36 C37 53.7(8) . .
Pd2 P3 C36 C37 -72.3(7) . .
C42 P3 C36 C41 -18.0(8) . .
C9 P3 C36 C41 -130.7(7) . .
Pd2 P3 C36 C41 103.4(7) . .
C41 C36 C37 C38 2.1(13) . .
P3 C36 C37 C38 177.8(7) . .
C36 C37 C38 C39 -0.9(13) . .
C37 C38 C39 C40 0.4(14) . .
C38 C39 C40 C41 -0.9(15) . .
C37 C36 C41 C40 -2.6(13) . .
P3 C36 C41 C40 -178.3(7) . .
C39 C40 C41 C36 2.1(14) . .
C36 P3 C42 C47 95.7(8) . .
C9 P3 C42 C47 -154.6(8) . .
Pd2 P3 C42 C47 -27.9(9) . .
C36 P3 C42 C43 -86.0(8) . .
C9 P3 C42 C43 23.7(9) . .
Pd2 P3 C42 C43 150.4(7) . .
C47 C42 C43 C44 -0.9(15) . .
P3 C42 C43 C44 -179.1(8) . .
C42 C43 C44 C45 0.0(17) . .
C43 C44 C45 C46 -1.8(19) . .
C44 C45 C46 C47 4.3(19) . .
C43 C42 C47 C46 3.5(15) . .
P3 C42 C47 C46 -178.3(8) . .
C45 C46 C47 C42 -5.2(17) . .
C54 P4 C48 C53 26.6(9) . .
C11 P4 C48 C53 136.6(8) . .
Pd2 P4 C48 C53 -99.3(8) . .
C54 P4 C48 C49 -162.0(7) . .
C11 P4 C48 C49 -51.9(8) . .
Pd2 P4 C48 C49 72.1(7) . .
C53 C48 C49 C50 -3.2(13) . .
P4 C48 C49 C50 -174.8(7) . .
C48 C49 C50 C51 3.7(14) . .
C49 C50 C51 C52 -2.5(15) . .
C50 C51 C52 C53 0.7(15) . .
C51 C52 C53 C48 -0.3(15) . .
C49 C48 C53 C52 1.5(13) . .
P4 C48 C53 C52 173.0(7) . .
C48 P4 C54 C55 59.3(10) . .
C11 P4 C54 C55 -49.6(10) . .
Pd2 P4 C54 C55 -176.2(9) . .
C48 P4 C54 C59 -120.8(8) . .
C11 P4 C54 C59 130.3(8) . .
Pd2 P4 C54 C59 3.7(9) . .
C59 C54 C55 C56 -2.8(18) . .
P4 C54 C55 C56 177.1(11) . .
C54 C55 C56 C57 2(2) . .
C55 C56 C57 C58 -1(2) . .
C56 C57 C58 C59 1(2) . .
C57 C58 C59 C54 -2.3(18) . .
C55 C54 C59 C58 3.1(16) . .
P4 C54 C59 C58 -176.8(8) . .
Cl5 C2SA Cl4 C2S 31.6(13) . .
Cl6A C2SA Cl4 C2S 142(4) . .
Cl5 C2S Cl4 C2SA -29.4(19) . .
Cl6 C2S Cl4 C2SA -149(2) . .
Cl4 C2SA Cl5 C2S -32.2(13) . .
Cl6A C2SA Cl5 C2S -149(3) . .
Cl4 C2S Cl5 C2SA 28.5(17) . .
Cl6 C2S Cl5 C2SA 149(2) . .
